data_7227023
loop_
_publ_author_name
'Xia, Mingjun'
'Hou, Zhanyu'
'Yang, Yi'
'Xu, Bo'
'Liu, Lijuan'
'Wang, Xiaoyang'
'Lin, Zheshuai'
'Li, R.K.'
'Chen, Chuangtian'

_publ_section_title
;
 Chemical engineering of mixed halide hexaborates as nonlinear optical
 materials
;
_journal_name_full 'RSC Adv.'
_journal_paper_doi 10.1039/C6RA21584J
_journal_year 2016
_chemical_formula_sum 'B6 Br0.53 Cl0.47 K3 O10'
_chemical_formula_weight 401.03
_chemical_name_systematic
; 
 ? 
;
_space_group_IT_number 160
_symmetry_cell_setting trigonal
_symmetry_space_group_name_Hall 'R 3 -2"'
_symmetry_space_group_name_H-M 'R 3 m :H'
_atom_sites_solution_hydrogens none
_atom_sites_solution_primary direct
_atom_sites_solution_secondary difmap
_audit_creation_method SHELXL-97
_cell_angle_alpha 90.00
_cell_angle_beta 90.00
_cell_angle_gamma 120.00
_cell_formula_units_Z 3
_cell_length_a 10.0938(4)
_cell_length_b 10.0938(4)
_cell_length_c 8.8593(5)
_cell_measurement_reflns_used 1905
_cell_measurement_temperature 296(2)
_cell_measurement_theta_max 28.22
_cell_measurement_theta_min 3.27
_cell_volume 781.70(6)
_computing_structure_refinement 'SHELXL-97 (Sheldrick, 1997)'
_computing_structure_solution 'SHELXS-97 (Sheldrick, 1990)'
_diffrn_ambient_temperature 296(2)
_diffrn_measured_fraction_theta_full 1.000
_diffrn_measured_fraction_theta_max 1.000
_diffrn_measurement_device_type Bruker
_diffrn_radiation_monochromator graphite
_diffrn_radiation_source 'fine-focus sealed tube'
_diffrn_radiation_type MoK\a
_diffrn_radiation_wavelength 0.71073
_diffrn_reflns_av_R_equivalents 0.0247
_diffrn_reflns_av_sigmaI/netI 0.0334
_diffrn_reflns_limit_h_max 12
_diffrn_reflns_limit_h_min -13
_diffrn_reflns_limit_k_max 13
_diffrn_reflns_limit_k_min -10
_diffrn_reflns_limit_l_max 11
_diffrn_reflns_limit_l_min -11
_diffrn_reflns_number 2090
_diffrn_reflns_theta_full 28.28
_diffrn_reflns_theta_max 28.28
_diffrn_reflns_theta_min 3.27
_exptl_absorpt_coefficient_mu 3.493
_exptl_crystal_density_diffrn 2.556
_exptl_crystal_density_method 'not measured'
_exptl_crystal_description Block
_exptl_crystal_F_000 580
_refine_diff_density_max 0.232
_refine_diff_density_min -0.203
_refine_diff_density_rms 0.043
_refine_ls_abs_structure_details 'Flack H D (1983), Acta Cryst. A39, 876-881'
_refine_ls_abs_structure_Flack 0.011(10)
_refine_ls_extinction_coef 0.073(2)
_refine_ls_extinction_expression Fc^*^=kFc[1+0.001xFc^2^\l^3^/sin(2\q)]^-1/4^
_refine_ls_extinction_method SHELXL
_refine_ls_goodness_of_fit_ref 1.009
_refine_ls_hydrogen_treatment none
_refine_ls_matrix_type full
_refine_ls_number_parameters 42
_refine_ls_number_reflns 483
_refine_ls_number_restraints 1
_refine_ls_restrained_S_all 1.007
_refine_ls_R_factor_all 0.0127
_refine_ls_R_factor_gt 0.0125
_refine_ls_shift/su_max 0.001
_refine_ls_shift/su_mean 0.000
_refine_ls_structure_factor_coef Fsqd
_refine_ls_weighting_details 'calc w=1/[\s^2^(Fo^2^)+(0.0000P)^2^+0.0000P] where P=(Fo^2^+2Fc^2^)/3'
_refine_ls_weighting_scheme calc
_refine_ls_wR_factor_gt 0.0325
_refine_ls_wR_factor_ref 0.0328
_reflns_number_gt 478
_reflns_number_total 483
_reflns_threshold_expression >2sigma(I)
_cod_data_source_file c6ra21584j4.cif
_cod_data_source_block zhn20150929_5_0m
_cod_depositor_comments
;
The following automatic conversions were performed:

'_symmetry_cell_setting' value 'Trigonal' changed to 'trigonal'
according to
/usr/data/users/saulius/crontab/automatic-downloads/rss-feeds/RSC/lib/dictionaries/cif_core.dic
dictionary named 'cif_core.dic' version 2.4.2 from 2011-04-26.

Automatic conversion script
Id: cif_fix_values 4268 2015-11-12 08:31:59Z antanas 
;
_cod_original_sg_symbol_H-M R3m
_cod_database_code 7227023

loop_
_symmetry_equiv_pos_as_xyz
'x, y, z'
'-y, x-y, z'
'-x+y, -x, z'
'-y, -x, z'
'-x+y, y, z'
'x, x-y, z'
'x+2/3, y+1/3, z+1/3'
'-y+2/3, x-y+1/3, z+1/3'
'-x+y+2/3, -x+1/3, z+1/3'
'-y+2/3, -x+1/3, z+1/3'
'-x+y+2/3, y+1/3, z+1/3'
'x+2/3, x-y+1/3, z+1/3'
'x+1/3, y+2/3, z+2/3'
'-y+1/3, x-y+2/3, z+2/3'
'-x+y+1/3, -x+2/3, z+2/3'
'-y+1/3, -x+2/3, z+2/3'
'-x+y+1/3, y+2/3, z+2/3'
'x+1/3, x-y+2/3, z+2/3'

loop_
_atom_site_label
_atom_site_type_symbol
_atom_site_fract_x
_atom_site_fract_y
_atom_site_fract_z
_atom_site_U_iso_or_equiv
_atom_site_adp_type
_atom_site_occupancy
_atom_site_symmetry_multiplicity
_atom_site_calc_flag
_atom_site_refinement_flags
Br1 Br 0.0000 0.0000 0.99566(6) 0.02295(17) Uani 0.527(3) 6 d SP
Cl1 Cl 0.0000 0.0000 0.99566(6) 0.02295(17) Uani 0.473(3) 6 d SP
K1 K 0.17967(3) 0.35934(5) 0.88049(4) 0.01770(14) Uani 1 2 d S
O1 O 0.0000 0.0000 0.5491(3) 0.0051(5) Uani 1 6 d S
O2 O 0.44461(7) 0.55539(7) 0.05319(15) 0.0112(3) Uani 1 2 d S
O3 O 0.23345(10) 0.23407(10) 0.62179(12) 0.0111(2) Uani 1 1 d .
B1 B 0.08727(11) 0.1745(2) 0.5428(2) 0.0067(4) Uani 1 2 d S
B2 B 0.3006(2) 0.15029(11) 0.6577(3) 0.0088(4) Uani 1 2 d S

loop_
_atom_site_aniso_label
_atom_site_aniso_U_11
_atom_site_aniso_U_22
_atom_site_aniso_U_33
_atom_site_aniso_U_23
_atom_site_aniso_U_13
_atom_site_aniso_U_12
Br1 0.0208(2) 0.0208(2) 0.0273(3) 0.000 0.000 0.01040(10)
Cl1 0.0208(2) 0.0208(2) 0.0273(3) 0.000 0.000 0.01040(10)
K1 0.01438(19) 0.0229(3) 0.0187(2) -0.0061(2) -0.00305(10) 0.01146(13)
O1 0.0042(7) 0.0042(7) 0.0067(9) 0.000 0.000 0.0021(4)
O2 0.0136(5) 0.0136(5) 0.0101(6) -0.0012(2) 0.0012(2) 0.0097(5)
O3 0.0079(4) 0.0077(4) 0.0169(5) -0.0021(3) -0.0044(3) 0.0034(4)
B1 0.0057(6) 0.0035(8) 0.0101(8) 0.0015(7) 0.0008(3) 0.0018(4)
B2 0.0084(11) 0.0105(7) 0.0067(9) 0.0003(4) 0.0005(8) 0.0042(5)

loop_
_atom_type_symbol
_atom_type_description
_atom_type_scat_dispersion_real
_atom_type_scat_dispersion_imag
_atom_type_scat_source
B B 0.0013 0.0007 'International Tables Vol C Tables 4.2.6.8 and 6.1.1.4'
O O 0.0106 0.0060 'International Tables Vol C Tables 4.2.6.8 and 6.1.1.4'
Cl Cl 0.1484 0.1585 'International Tables Vol C Tables 4.2.6.8 and 6.1.1.4'
K K 0.2009 0.2494 'International Tables Vol C Tables 4.2.6.8 and 6.1.1.4'
Br Br -0.2901 2.4595 'International Tables Vol C Tables 4.2.6.8 and 6.1.1.4'

loop_
_geom_angle_atom_site_label_1
_geom_angle_atom_site_label_2
_geom_angle_atom_site_label_3
_geom_angle
_geom_angle_site_symmetry_1
_geom_angle_site_symmetry_3
K1 Br1 K1 110.905(11) 2 .
K1 Br1 K1 110.905(11) 2 3
K1 Br1 K1 110.905(11) . 3
K1 Br1 K1 162.26(2) 2 8
K1 Br1 K1 78.135(3) . 8
K1 Br1 K1 78.136(3) 3 8
K1 Br1 K1 78.135(3) 2 7_445
K1 Br1 K1 162.26(2) . 7_445
K1 Br1 K1 78.136(3) 3 7_445
K1 Br1 K1 89.337(15) 8 7_445
K1 Br1 K1 78.135(3) 2 9_455
K1 Br1 K1 78.135(3) . 9_455
K1 Br1 K1 162.26(2) 3 9_455
K1 Br1 K1 89.336(15) 8 9_455
K1 Br1 K1 89.336(15) 7_445 9_455
O3 K1 O3 150.76(4) 8 12_455
O3 K1 O3 124.64(4) 8 5
O3 K1 O3 75.872(14) 12_455 5
O3 K1 O3 75.872(14) 8 .
O3 K1 O3 124.64(4) 12_455 .
O3 K1 O3 49.65(4) 5 .
O3 K1 O2 119.65(4) 8 3_566
O3 K1 O2 49.48(3) 12_455 3_566
O3 K1 O2 115.27(3) 5 3_566
O3 K1 O2 157.44(3) . 3_566
O3 K1 O2 49.48(3) 8 1_556
O3 K1 O2 119.65(4) 12_455 1_556
O3 K1 O2 157.44(3) 5 1_556
O3 K1 O2 115.27(3) . 1_556
O2 K1 O2 72.51(5) 3_566 1_556
O3 K1 B2 25.70(4) 8 8
O3 K1 B2 144.13(4) 12_455 8
O3 K1 B2 139.73(4) 5 8
O3 K1 B2 91.17(4) . 8
O2 K1 B2 98.43(4) 3_566 8
O2 K1 B2 25.92(4) 1_556 8
O3 K1 B2 144.13(4) 8 7_455
O3 K1 B2 25.70(4) 12_455 7_455
O3 K1 B2 91.17(4) 5 7_455
O3 K1 B2 139.73(4) . 7_455
O2 K1 B2 25.92(4) 3_566 7_455
O2 K1 B2 98.43(4) 1_556 7_455
B2 K1 B2 124.34(7) 8 7_455
O3 K1 Br1 81.19(2) 8 .
O3 K1 Br1 81.19(2) 12_455 .
O3 K1 Br1 83.16(2) 5 .
O3 K1 Br1 83.16(2) . .
O2 K1 Br1 113.97(3) 3_566 .
O2 K1 Br1 113.97(3) 1_556 .
B2 K1 Br1 103.48(3) 8 .
B2 K1 Br1 103.48(3) 7_455 .
O3 K1 Cl1 101.95(2) 8 13_554
O3 K1 Cl1 101.95(2) 12_455 13_554
O3 K1 Cl1 80.76(2) 5 13_554
O3 K1 Cl1 80.76(2) . 13_554
O2 K1 Cl1 79.94(3) 3_566 13_554
O2 K1 Cl1 79.94(3) 1_556 13_554
B2 K1 Cl1 84.33(3) 8 13_554
B2 K1 Cl1 84.33(3) 7_455 13_554
Br1 K1 Cl1 162.26(2) . 13_554
O3 K1 Br1 101.95(2) 8 13_554
O3 K1 Br1 101.95(2) 12_455 13_554
O3 K1 Br1 80.76(2) 5 13_554
O3 K1 Br1 80.76(2) . 13_554
O2 K1 Br1 79.94(3) 3_566 13_554
O2 K1 Br1 79.94(3) 1_556 13_554
B2 K1 Br1 84.33(3) 8 13_554
B2 K1 Br1 84.33(3) 7_455 13_554
Br1 K1 Br1 162.26(2) . 13_554
Cl1 K1 Br1 0.000(16) 13_554 13_554
B1 O1 B1 119.869(16) 2 .
B1 O1 B1 119.869(16) 2 3
B1 O1 B1 119.869(16) . 3
B2 O2 B1 130.53(17) 8_554 15_554
B2 O2 K1 88.73(7) 8_554 2_664
B1 O2 K1 116.92(5) 15_554 2_664
B2 O2 K1 88.73(7) 8_554 1_554
B1 O2 K1 116.92(5) 15_554 1_554
K1 O2 K1 109.50(5) 2_664 1_554
B2 O3 B1 124.78(13) . .
B2 O3 K1 91.97(9) . 15_554
B1 O3 K1 128.03(9) . 15_554
B2 O3 K1 111.02(12) . .
B1 O3 K1 101.15(9) . .
K1 O3 K1 96.72(3) 15_554 .
O2 B1 O3 110.76(10) 8 .
O2 B1 O3 110.76(10) 8 5
O3 B1 O3 106.86(16) . 5
O2 B1 O1 108.94(17) 8 .
O3 B1 O1 109.75(11) . .
O3 B1 O1 109.75(11) 5 .
O2 B1 K1 134.77(12) 8 .
O3 B1 K1 53.87(8) . .
O3 B1 K1 53.87(8) 5 .
O1 B1 K1 116.28(14) . .
O3 B2 O3 121.18(17) . 6
O3 B2 O2 119.30(9) . 15
O3 B2 O2 119.29(9) 6 15
O3 B2 K1 62.34(7) . 15_554
O3 B2 K1 146.02(14) 6 15_554
O2 B2 K1 65.35(7) 15 15_554
O3 B2 K1 146.02(14) . 13_544
O3 B2 K1 62.34(7) 6 13_544
O2 B2 K1 65.35(7) 15 13_544
K1 B2 K1 95.87(5) 15_554 13_544
O3 B2 K1 47.86(8) . .
O3 B2 K1 132.41(12) 6 .
O2 B2 K1 92.86(9) 15 .
K1 B2 K1 77.270(12) 15_554 .
K1 B2 K1 157.84(7) 13_544 .
O3 B2 K1 132.41(12) . 3
O3 B2 K1 47.86(8) 6 3
O2 B2 K1 92.85(9) 15 3
K1 B2 K1 157.84(7) 15_554 3
K1 B2 K1 77.269(12) 13_544 3
K1 B2 K1 101.10(5) . 3

loop_
_geom_bond_atom_site_label_1
_geom_bond_atom_site_label_2
_geom_bond_distance
_geom_bond_site_symmetry_2
Br1 K1 3.3027(5) 2
Br1 K1 3.3027(5) .
Br1 K1 3.3027(5) 3
Br1 K1 3.3095(6) 8
Br1 K1 3.3095(6) 7_445
Br1 K1 3.3095(6) 9_455
K1 O3 2.7773(9) 8
K1 O3 2.7773(9) 12_455
K1 O3 2.7987(11) 5
K1 O3 2.7987(10) .
K1 O2 2.8489(8) 3_566
K1 O2 2.8489(8) 1_556
K1 B2 3.1338(14) 8
K1 B2 3.1339(14) 7_455
K1 Cl1 3.3095(6) 13_554
K1 Br1 3.3095(6) 13_554
O1 B1 1.5268(19) 2
O1 B1 1.5268(19) .
O1 B1 1.5268(19) 3
O2 B2 1.370(2) 8_554
O2 B1 1.447(2) 15_554
O2 K1 2.8489(8) 2_664
O2 K1 2.8489(8) 1_554
O3 B2 1.3596(14) .
O3 B1 1.4632(14) .
O3 K1 2.7773(9) 15_554
B1 O2 1.447(2) 8
B1 O3 1.4632(14) 5
B2 O3 1.3596(14) 6
B2 O2 1.370(2) 15
B2 K1 3.1339(14) 15_554
B2 K1 3.1339(14) 13_544
B2 K1 3.5230(14) 3
